data_1545927
loop_
_publ_author_name
'Chen, Shuang'
'Li, Deng-Yuan'
'Jiang, Liang-Liang'
'Liu, Kai'
'Liu, Pei-Nian'

_publ_section_title
;
 Copper-Catalyzed Cascade Transformation of Homopropargyl Azides into
 Trifluoromethylated Nitriles via C-C Cleavage.
;
_journal_issue 8
_journal_name_full 'Organic letters'
_journal_page_first 2014
_journal_page_last 2017
_journal_paper_doi 10.1021/acs.orglett.7b00571
_journal_volume 19
_journal_year 2017
_chemical_formula_sum 'C18 H14 F3 N'
_chemical_formula_weight 301.30
_chemical_name_systematic
; 
 ? 
;
_space_group_crystal_system monoclinic
_space_group_IT_number 14
_space_group_name_Hall '-P 2yn'
_space_group_name_H-M_alt 'P 1 21/n 1'
_symmetry_space_group_name_Hall '-P 2yn'
_symmetry_space_group_name_H-M 'P 1 21/n 1'
_atom_sites_solution_hydrogens geom
_audit_creation_method SHELXL-2013
_cell_angle_alpha 90
_cell_angle_beta 90.542(2)
_cell_angle_gamma 90
_cell_formula_units_Z 4
_cell_length_a 5.9879(8)
_cell_length_b 12.9830(17)
_cell_length_c 18.904(3)
_cell_measurement_reflns_used 4586
_cell_measurement_temperature 143(2)
_cell_measurement_theta_max 55.285
_cell_measurement_theta_min 5.331
_cell_volume 1469.5(4)
_computing_cell_refinement 'Bruker SAINT'
_computing_data_collection 'Bruker APEX2'
_computing_data_reduction 'Bruker SAINT'
_computing_molecular_graphics 'Bruker SHELXTL'
_computing_publication_material 'Bruker SHELXTL'
_computing_structure_refinement 'SHELXL-2013 (Sheldrick, 2013)'
_computing_structure_solution 'SHELXS-97 (Sheldrick, 2008)'
_diffrn_ambient_temperature 143(2)
_diffrn_measured_fraction_theta_full 1.000
_diffrn_measured_fraction_theta_max 1.000
_diffrn_measurement_device_type 'Bruker APEX-II CCD'
_diffrn_measurement_method '\f and \w scans'
_diffrn_radiation_type MoK\a
_diffrn_radiation_wavelength 0.71073
_diffrn_reflns_av_R_equivalents 0.0220
_diffrn_reflns_av_unetI/netI 0.0208
_diffrn_reflns_Laue_measured_fraction_full 1.000
_diffrn_reflns_Laue_measured_fraction_max 1.000
_diffrn_reflns_limit_h_max 7
_diffrn_reflns_limit_h_min -7
_diffrn_reflns_limit_k_max 15
_diffrn_reflns_limit_k_min -15
_diffrn_reflns_limit_l_max 22
_diffrn_reflns_limit_l_min -22
_diffrn_reflns_number 10078
_diffrn_reflns_point_group_measured_fraction_full 1.000
_diffrn_reflns_point_group_measured_fraction_max 1.000
_diffrn_reflns_theta_full 25.242
_diffrn_reflns_theta_max 25.499
_diffrn_reflns_theta_min 1.903
_exptl_absorpt_coefficient_mu 0.106
_exptl_absorpt_correction_T_max 0.7456
_exptl_absorpt_correction_T_min 0.6874
_exptl_absorpt_correction_type multi-scan
_exptl_absorpt_process_details sadabs
_exptl_crystal_colour colorless
_exptl_crystal_density_diffrn 1.362
_exptl_crystal_description prismatic
_exptl_crystal_F_000 624
_exptl_crystal_size_max 0.200
_exptl_crystal_size_mid 0.160
_exptl_crystal_size_min 0.110
_refine_diff_density_max 0.308
_refine_diff_density_min -0.277
_refine_diff_density_rms 0.038
_refine_ls_extinction_coef 0.0074(15)
_refine_ls_extinction_expression Fc^*^=kFc[1+0.001xFc^2^\l^3^/sin(2\q)]^-1/4^
_refine_ls_extinction_method SHELXL
_refine_ls_goodness_of_fit_ref 1.019
_refine_ls_hydrogen_treatment constr
_refine_ls_matrix_type full
_refine_ls_number_parameters 201
_refine_ls_number_reflns 2741
_refine_ls_number_restraints 0
_refine_ls_restrained_S_all 1.019
_refine_ls_R_factor_all 0.0466
_refine_ls_R_factor_gt 0.0363
_refine_ls_shift/su_max 0.014
_refine_ls_shift/su_mean 0.000
_refine_ls_structure_factor_coef Fsqd
_refine_ls_weighting_details 'w=1/[\s^2^(Fo^2^)+(0.0431P)^2^+0.6923P] where P=(Fo^2^+2Fc^2^)/3'
_refine_ls_weighting_scheme calc
_refine_ls_wR_factor_gt 0.0890
_refine_ls_wR_factor_ref 0.0958
_reflns_Friedel_coverage 0.000
_reflns_number_gt 2268
_reflns_number_total 2741
_reflns_threshold_expression 'I > 2\s(I)'
_cod_data_source_file ol7b00571_si_002.cif
_cod_data_source_block mo_dm16850_0m
_cod_original_cell_volume 1469.6(3)
_cod_database_code 1545927
_shelx_space_group_comment
; 
The symmetry employed for this shelxl refinement is uniquely defined 
by the following loop, which should always be used as a source of 
symmetry information in preference to the above space-group names. 
They are only intended as comments. 
;
_shelx_estimated_absorpt_t_min 0.979
_shelx_estimated_absorpt_t_max 0.988
_shelxl_version_number 2013-4

loop_
_space_group_symop_operation_xyz
'x, y, z'
'-x+1/2, y+1/2, -z+1/2'
'-x, -y, -z'
'x-1/2, -y-1/2, z-1/2'

loop_
_atom_site_label
_atom_site_type_symbol
_atom_site_fract_x
_atom_site_fract_y
_atom_site_fract_z
_atom_site_U_iso_or_equiv
_atom_site_adp_type
_atom_site_occupancy
_atom_site_site_symmetry_order
_atom_site_calc_flag
_atom_site_refinement_flags_posn
_atom_site_refinement_flags_adp
F1 F 0.66709(18) 0.21577(7) 0.03455(5) 0.0389(3) Uani 1 1 d . .
F2 F 0.8446(2) 0.07625(8) 0.05765(5) 0.0489(3) Uani 1 1 d . .
F3 F 0.48610(19) 0.07835(9) 0.05898(5) 0.0500(3) Uani 1 1 d . .
N1 N 0.1610(3) 0.06525(12) 0.22455(9) 0.0418(4) Uani 1 1 d . .
C1 C 0.3483(3) 0.06654(12) 0.21312(8) 0.0286(4) Uani 1 1 d . .
C2 C 0.5901(3) 0.06843(11) 0.20017(8) 0.0251(3) Uani 1 1 d . .
H2A H 0.6331 0.0031 0.1770 0.030 Uiso 1 1 calc R U
H2B H 0.6696 0.0718 0.2463 0.030 Uiso 1 1 calc R U
C3 C 0.6675(2) 0.15768(11) 0.15451(7) 0.0229(3) Uani 1 1 d . .
C4 C 0.7374(2) 0.24717(11) 0.18249(7) 0.0209(3) Uani 1 1 d . .
C5 C 0.7024(2) 0.26992(11) 0.25962(7) 0.0212(3) Uani 1 1 d . .
C6 C 0.4975(3) 0.30691(13) 0.28258(8) 0.0281(4) Uani 1 1 d . .
H6 H 0.3768 0.3136 0.2499 0.034 Uiso 1 1 calc R U
C7 C 0.4681(3) 0.33426(13) 0.35308(8) 0.0316(4) Uani 1 1 d . .
H7 H 0.3280 0.3603 0.3681 0.038 Uiso 1 1 calc R U
C8 C 0.6416(3) 0.32376(12) 0.40150(8) 0.0291(4) Uani 1 1 d . .
H8 H 0.6208 0.3421 0.4496 0.035 Uiso 1 1 calc R U
C9 C 0.8457(3) 0.28631(12) 0.37910(8) 0.0284(4) Uani 1 1 d . .
H9 H 0.9649 0.2784 0.4122 0.034 Uiso 1 1 calc R U
C10 C 0.8776(2) 0.26018(12) 0.30861(8) 0.0248(3) Uani 1 1 d . .
H10 H 1.0190 0.2356 0.2937 0.030 Uiso 1 1 calc R U
C11 C 0.8623(2) 0.32957(11) 0.14436(7) 0.0210(3) Uani 1 1 d . .
C12 C 0.7896(2) 0.43171(11) 0.14615(7) 0.0230(3) Uani 1 1 d . .
H12 H 0.6513 0.4481 0.1676 0.028 Uiso 1 1 calc R U
C13 C 0.9180(3) 0.50939(12) 0.11677(8) 0.0249(3) Uani 1 1 d . .
H13 H 0.8640 0.5782 0.1171 0.030 Uiso 1 1 calc R U
C14 C 1.1251(2) 0.48838(12) 0.08666(7) 0.0237(3) Uani 1 1 d . .
C15 C 1.1951(3) 0.38617(12) 0.08418(8) 0.0263(3) Uani 1 1 d . .
H15 H 1.3336 0.3699 0.0628 0.032 Uiso 1 1 calc R U
C16 C 1.0662(2) 0.30750(12) 0.11244(8) 0.0250(3) Uani 1 1 d . .
H16 H 1.1172 0.2383 0.1100 0.030 Uiso 1 1 calc R U
C17 C 1.2682(3) 0.57471(13) 0.05907(9) 0.0308(4) Uani 1 1 d . .
H17A H 1.4246 0.5620 0.0721 0.046 Uiso 1 1 calc R U
H17B H 1.2195 0.6401 0.0798 0.046 Uiso 1 1 calc R U
H17C H 1.2536 0.5782 0.0075 0.046 Uiso 1 1 calc R U
C18 C 0.6687(3) 0.13325(12) 0.07688(8) 0.0296(4) Uani 1 1 d . .

loop_
_atom_site_aniso_label
_atom_site_aniso_U_11
_atom_site_aniso_U_22
_atom_site_aniso_U_33
_atom_site_aniso_U_23
_atom_site_aniso_U_13
_atom_site_aniso_U_12
F1 0.0655(7) 0.0298(5) 0.0212(5) 0.0042(4) -0.0090(4) -0.0077(5)
F2 0.0690(8) 0.0447(7) 0.0332(5) -0.0038(5) 0.0133(5) 0.0157(6)
F3 0.0663(7) 0.0526(7) 0.0309(5) -0.0092(5) -0.0041(5) -0.0310(6)
N1 0.0354(9) 0.0323(9) 0.0578(10) 0.0016(7) 0.0059(7) -0.0023(7)
C1 0.0366(10) 0.0186(8) 0.0306(8) 0.0010(6) 0.0000(7) -0.0024(7)
C2 0.0296(8) 0.0196(8) 0.0261(8) 0.0026(6) 0.0002(6) -0.0011(6)
C3 0.0249(8) 0.0210(8) 0.0228(7) 0.0022(6) -0.0015(6) 0.0001(6)
C4 0.0192(7) 0.0230(8) 0.0206(7) 0.0023(6) -0.0018(6) 0.0019(6)
C5 0.0248(8) 0.0176(7) 0.0213(7) 0.0018(6) 0.0009(6) -0.0040(6)
C6 0.0232(8) 0.0340(9) 0.0270(8) 0.0014(7) -0.0011(6) 0.0002(7)
C7 0.0272(8) 0.0355(9) 0.0323(8) -0.0007(7) 0.0079(7) 0.0038(7)
C8 0.0388(9) 0.0265(8) 0.0220(7) -0.0018(6) 0.0052(7) -0.0027(7)
C9 0.0318(8) 0.0296(8) 0.0236(8) 0.0005(6) -0.0050(6) -0.0009(7)
C10 0.0223(7) 0.0273(8) 0.0248(8) -0.0006(6) 0.0001(6) 0.0013(6)
C11 0.0241(8) 0.0224(8) 0.0164(7) 0.0004(5) -0.0030(5) -0.0033(6)
C12 0.0246(8) 0.0232(8) 0.0213(7) -0.0024(6) 0.0007(6) -0.0011(6)
C13 0.0319(8) 0.0191(7) 0.0236(7) -0.0013(6) -0.0013(6) -0.0004(6)
C14 0.0274(8) 0.0249(8) 0.0189(7) 0.0003(6) -0.0028(6) -0.0055(6)
C15 0.0234(8) 0.0306(9) 0.0251(8) 0.0011(6) 0.0023(6) -0.0006(6)
C16 0.0272(8) 0.0220(8) 0.0258(7) 0.0011(6) -0.0011(6) 0.0022(6)
C17 0.0336(9) 0.0280(9) 0.0307(8) 0.0015(7) 0.0027(7) -0.0075(7)
C18 0.0409(9) 0.0229(8) 0.0251(8) -0.0004(6) 0.0006(7) -0.0055(7)

loop_
_atom_type_symbol
_atom_type_description
_atom_type_scat_dispersion_real
_atom_type_scat_dispersion_imag
_atom_type_scat_source
C C 0.0033 0.0016 'International Tables Vol C Tables 4.2.6.8 and 6.1.1.4'
H H 0.0000 0.0000 'International Tables Vol C Tables 4.2.6.8 and 6.1.1.4'
N N 0.0061 0.0033 'International Tables Vol C Tables 4.2.6.8 and 6.1.1.4'
F F 0.0171 0.0103 'International Tables Vol C Tables 4.2.6.8 and 6.1.1.4'

loop_
_geom_angle_atom_site_label_1
_geom_angle_atom_site_label_2
_geom_angle_atom_site_label_3
_geom_angle
N1 C1 C2 178.69(17)
C1 C2 C3 114.40(13)
C1 C2 H2A 108.7
C3 C2 H2A 108.7
C1 C2 H2B 108.7
C3 C2 H2B 108.7
H2A C2 H2B 107.6
C4 C3 C18 124.33(13)
C4 C3 C2 122.13(13)
C18 C3 C2 113.47(12)
C3 C4 C11 125.82(13)
C3 C4 C5 120.42(13)
C11 C4 C5 113.70(12)
C6 C5 C10 118.89(13)
C6 C5 C4 120.10(13)
C10 C5 C4 120.90(13)
C5 C6 C7 120.45(14)
C5 C6 H6 119.8
C7 C6 H6 119.8
C8 C7 C6 120.45(14)
C8 C7 H7 119.8
C6 C7 H7 119.8
C7 C8 C9 119.41(14)
C7 C8 H8 120.3
C9 C8 H8 120.3
C8 C9 C10 120.56(14)
C8 C9 H9 119.7
C10 C9 H9 119.7
C9 C10 C5 120.23(14)
C9 C10 H10 119.9
C5 C10 H10 119.9
C12 C11 C16 118.63(13)
C12 C11 C4 120.71(13)
C16 C11 C4 120.33(13)
C13 C12 C11 120.44(14)
C13 C12 H12 119.8
C11 C12 H12 119.8
C12 C13 C14 121.26(14)
C12 C13 H13 119.4
C14 C13 H13 119.4
C15 C14 C13 117.95(13)
C15 C14 C17 121.65(14)
C13 C14 C17 120.40(14)
C16 C15 C14 121.26(14)
C16 C15 H15 119.4
C14 C15 H15 119.4
C15 C16 C11 120.41(14)
C15 C16 H16 119.8
C11 C16 H16 119.8
C14 C17 H17A 109.5
C14 C17 H17B 109.5
H17A C17 H17B 109.5
C14 C17 H17C 109.5
H17A C17 H17C 109.5
H17B C17 H17C 109.5
F1 C18 F2 106.33(13)
F1 C18 F3 105.83(13)
F2 C18 F3 106.15(13)
F1 C18 C3 114.55(13)
F2 C18 C3 113.12(13)
F3 C18 C3 110.27(13)

loop_
_geom_bond_atom_site_label_1
_geom_bond_atom_site_label_2
_geom_bond_distance
F1 C18 1.3372(18)
F2 C18 1.341(2)
F3 C18 1.3457(19)
N1 C1 1.144(2)
C1 C2 1.471(2)
C2 C3 1.520(2)
C2 H2A 0.9900
C2 H2B 0.9900
C3 C4 1.342(2)
C3 C18 1.502(2)
C4 C11 1.495(2)
C4 C5 1.504(2)
C5 C6 1.391(2)
C5 C10 1.399(2)
C6 C7 1.392(2)
C6 H6 0.9500
C7 C8 1.385(2)
C7 H7 0.9500
C8 C9 1.386(2)
C8 H8 0.9500
C9 C10 1.390(2)
C9 H9 0.9500
C10 H10 0.9500
C11 C12 1.396(2)
C11 C16 1.397(2)
C12 C13 1.387(2)
C12 H12 0.9500
C13 C14 1.396(2)
C13 H13 0.9500
C14 C15 1.392(2)
C14 C17 1.507(2)
C15 C16 1.390(2)
C15 H15 0.9500
C16 H16 0.9500
C17 H17A 0.9800
C17 H17B 0.9800
C17 H17C 0.9800

loop_
_geom_torsion_atom_site_label_1
_geom_torsion_atom_site_label_2
_geom_torsion_atom_site_label_3
_geom_torsion_atom_site_label_4
_geom_torsion
C1 C2 C3 C4 92.45(17)
C1 C2 C3 C18 -90.57(16)
C18 C3 C4 C11 -11.1(2)
C2 C3 C4 C11 165.59(13)
C18 C3 C4 C5 172.04(14)
C2 C3 C4 C5 -11.3(2)
C3 C4 C5 C6 -81.92(18)
C11 C4 C5 C6 100.82(16)
C3 C4 C5 C10 101.86(17)
C11 C4 C5 C10 -75.41(17)
C10 C5 C6 C7 0.3(2)
C4 C5 C6 C7 -175.95(14)
C5 C6 C7 C8 -0.8(2)
C6 C7 C8 C9 0.4(2)
C7 C8 C9 C10 0.5(2)
C8 C9 C10 C5 -1.0(2)
C6 C5 C10 C9 0.6(2)
C4 C5 C10 C9 176.84(14)
C3 C4 C11 C12 128.81(16)
C5 C4 C11 C12 -54.11(18)
C3 C4 C11 C16 -57.8(2)
C5 C4 C11 C16 119.26(15)
C16 C11 C12 C13 0.0(2)
C4 C11 C12 C13 173.47(13)
C11 C12 C13 C14 -1.9(2)
C12 C13 C14 C15 2.7(2)
C12 C13 C14 C17 -176.22(14)
C13 C14 C15 C16 -1.7(2)
C17 C14 C15 C16 177.25(14)
C14 C15 C16 C11 -0.2(2)
C12 C11 C16 C15 1.0(2)
C4 C11 C16 C15 -172.46(13)
C4 C3 C18 F1 -23.0(2)
C2 C3 C18 F1 160.14(13)
C4 C3 C18 F2 99.12(17)
C2 C3 C18 F2 -77.78(16)
C4 C3 C18 F3 -142.19(15)
C2 C3 C18 F3 40.91(18)
